data_4338865
loop_
_publ_author_name
'Monreal, Marisa J.'
'Carver, Colin T.'
'Diaconescu, Paula L.'

_publ_section_title
;
 Redox processes in a uranium bis(1,1'-diamidoferrocene) complex.
;
_journal_issue 18
_journal_name_full 'Inorganic chemistry'
_journal_page_first 7226
_journal_page_last 7228
_journal_paper_doi 10.1021/ic700457h
_journal_volume 46
_journal_year 2007
_chemical_formula_sum 'C32 H52 Fe2 N4 Si4 U'
_chemical_formula_weight 954.87
_chemical_name_systematic
; 
 ? 
;
_space_group_IT_number 14
_symmetry_space_group_name_Hall '-P 2yn'
_symmetry_space_group_name_H-M 'P 1 21/n 1'
_atom_sites_solution_hydrogens geom
_atom_sites_solution_primary direct
_atom_sites_solution_secondary difmap
_audit_creation_method SHELXL-97
_cell_angle_alpha 90.00
_cell_angle_beta 90.8430(10)
_cell_angle_gamma 90.00
_cell_formula_units_Z 4
_cell_length_a 10.0429(8)
_cell_length_b 21.8860(18)
_cell_length_c 17.0250(14)
_cell_measurement_temperature 293(2)
_cell_volume 3741.7(5)
_computing_structure_refinement 'SHELXL-97 (Sheldrick, 1997)'
_computing_structure_solution 'SHELXS-97 (Sheldrick, 1990)'
_diffrn_ambient_temperature 293(2)
_diffrn_measured_fraction_theta_full 0.978
_diffrn_measured_fraction_theta_max 0.978
_diffrn_radiation_monochromator graphite
_diffrn_radiation_source 'fine-focus sealed tube'
_diffrn_radiation_type MoK\a
_diffrn_radiation_wavelength 0.71073
_diffrn_reflns_av_R_equivalents 0.0000
_diffrn_reflns_av_sigmaI/netI 0.0549
_diffrn_reflns_limit_h_max 13
_diffrn_reflns_limit_h_min -13
_diffrn_reflns_limit_k_max 29
_diffrn_reflns_limit_k_min 0
_diffrn_reflns_limit_l_max 22
_diffrn_reflns_limit_l_min 0
_diffrn_reflns_number 9096
_diffrn_reflns_theta_full 28.29
_diffrn_reflns_theta_max 28.29
_diffrn_reflns_theta_min 1.52
_exptl_absorpt_coefficient_mu 5.238
_exptl_absorpt_correction_T_max 0.7440
_exptl_absorpt_correction_T_min 0.3543
_exptl_crystal_density_diffrn 1.695
_exptl_crystal_density_method 'not measured'
_exptl_crystal_F_000 1888
_exptl_crystal_size_max 0.25
_exptl_crystal_size_mid 0.16
_exptl_crystal_size_min 0.06
_refine_diff_density_max 1.331
_refine_diff_density_min -0.719
_refine_diff_density_rms 0.154
_refine_ls_extinction_method none
_refine_ls_goodness_of_fit_ref 1.007
_refine_ls_hydrogen_treatment mixed
_refine_ls_matrix_type full
_refine_ls_number_parameters 400
_refine_ls_number_reflns 9096
_refine_ls_number_restraints 0
_refine_ls_restrained_S_all 1.007
_refine_ls_R_factor_all 0.0574
_refine_ls_R_factor_gt 0.0319
_refine_ls_shift/su_max 0.002
_refine_ls_shift/su_mean 0.000
_refine_ls_structure_factor_coef Fsqd
_refine_ls_weighting_details 'calc w=1/[\s^2^(Fo^2^)+(0.0257P)^2^+2.0638P] where P=(Fo^2^+2Fc^2^)/3'
_refine_ls_weighting_scheme calc
_refine_ls_wR_factor_gt 0.0589
_refine_ls_wR_factor_ref 0.0650
_reflns_number_gt 6892
_reflns_number_total 9096
_reflns_threshold_expression >2sigma(I)
_cod_data_source_file ic700457h-file003.cif
_cod_data_source_block compound1
_cod_database_code 4338865

loop_
_symmetry_equiv_pos_as_xyz
'x, y, z'
'-x+1/2, y+1/2, -z+1/2'
'-x, -y, -z'
'x-1/2, -y-1/2, z-1/2'

loop_
_atom_site_label
_atom_site_type_symbol
_atom_site_fract_x
_atom_site_fract_y
_atom_site_fract_z
_atom_site_U_iso_or_equiv
_atom_site_adp_type
_atom_site_occupancy
_atom_site_symmetry_multiplicity
_atom_site_calc_flag
_atom_site_refinement_flags
U1 U 0.644684(14) 0.366872(6) 0.760118(8) 0.00986(4) Uani 1 1 d .
Fe1 Fe 0.50610(5) 0.37818(2) 0.58097(3) 0.01237(12) Uani 1 1 d .
Fe2 Fe 0.79056(5) 0.35532(2) 0.93503(3) 0.01298(12) Uani 1 1 d .
Si1 Si 0.40956(11) 0.49069(5) 0.81272(7) 0.0152(2) Uani 1 1 d .
Si2 Si 0.85185(11) 0.24542(5) 0.66855(6) 0.0140(2) Uani 1 1 d .
Si3 Si 0.43102(11) 0.23868(5) 0.82692(6) 0.0145(2) Uani 1 1 d .
Si4 Si 0.88745(11) 0.49369(5) 0.72859(6) 0.0142(2) Uani 1 1 d .
N1 N 0.4758(3) 0.43544(14) 0.75251(18) 0.0140(7) Uani 1 1 d .
N2 N 0.7341(3) 0.30316(14) 0.67064(19) 0.0140(7) Uani 1 1 d .
N3 N 0.5502(3) 0.29464(14) 0.83747(18) 0.0139(7) Uani 1 1 d .
N4 N 0.8148(3) 0.43337(14) 0.77812(19) 0.0148(7) Uani 1 1 d .
C1 C 0.4372(4) 0.46374(17) 0.6094(2) 0.0142(8) Uani 1 1 d .
H1 H 0.4886 0.5018 0.6075 0.017 Uiso 1 1 calc R
C2 C 0.3614(4) 0.43833(19) 0.5467(2) 0.0202(9) Uani 1 1 d .
H2 H 0.3507 0.4560 0.4941 0.024 Uiso 1 1 calc R
C3 C 0.3031(4) 0.38369(18) 0.5730(2) 0.0191(9) Uani 1 1 d .
H3 H 0.2450 0.3568 0.5418 0.023 Uiso 1 1 calc R
C4 C 0.3399(4) 0.37511(17) 0.6524(2) 0.0152(8) Uani 1 1 d .
H4 H 0.3137 0.3406 0.6855 0.018 Uiso 1 1 calc R
C5 C 0.4214(4) 0.42572(17) 0.6769(2) 0.0127(8) Uani 1 1 d .
C6 C 0.5758(4) 0.29226(18) 0.5541(2) 0.0170(9) Uani 1 1 d .
H6 H 0.5333 0.2535 0.5679 0.020 Uiso 1 1 calc R
C7 C 0.5507(4) 0.32659(19) 0.4850(2) 0.0197(9) Uani 1 1 d .
H7 H 0.4883 0.3154 0.4426 0.024 Uiso 1 1 calc R
C8 C 0.6313(4) 0.37934(19) 0.4869(2) 0.0216(10) Uani 1 1 d .
H8 H 0.6347 0.4110 0.4463 0.026 Uiso 1 1 calc R
C9 C 0.7088(4) 0.37774(17) 0.5571(2) 0.0168(9) Uani 1 1 d .
H9 H 0.7733 0.4088 0.5740 0.020 Uiso 1 1 calc R
C10 C 0.6772(4) 0.32304(16) 0.5991(2) 0.0125(8) Uani 1 1 d .
C11 C 0.5901(4) 0.35473(17) 0.9625(2) 0.0136(8) Uani 1 1 d .
H11 H 0.5275 0.3884 0.9530 0.016 Uiso 1 1 calc R
C12 C 0.6720(4) 0.34761(19) 1.0305(2) 0.0202(9) Uani 1 1 d .
H12 H 0.6733 0.3743 1.0768 0.024 Uiso 1 1 calc R
C13 C 0.7482(4) 0.29300(19) 1.0206(2) 0.0185(9) Uani 1 1 d .
H13 H 0.8119 0.2758 1.0588 0.022 Uiso 1 1 calc R
C14 C 0.7149(4) 0.26805(17) 0.9465(2) 0.0159(8) Uani 1 1 d .
H14 H 0.7534 0.2309 0.9240 0.019 Uiso 1 1 calc R
C15 C 0.6135(4) 0.30509(16) 0.9103(2) 0.0117(8) Uani 1 1 d .
C16 C 0.9511(4) 0.35925(17) 0.8601(2) 0.0145(8) Uani 1 1 d .
H16 H 0.9721 0.3293 0.8193 0.017 Uiso 1 1 calc R
C17 C 0.9942(4) 0.35667(19) 0.9397(2) 0.0191(9) Uani 1 1 d .
H17 H 1.0515 0.3252 0.9632 0.023 Uiso 1 1 calc R
C18 C 0.9424(4) 0.40812(19) 0.9788(2) 0.0199(9) Uani 1 1 d .
H18 H 0.9575 0.4183 1.0343 0.024 Uiso 1 1 calc R
C19 C 0.8653(4) 0.44271(18) 0.9244(2) 0.0182(9) Uani 1 1 d .
H19 H 0.8174 0.4806 0.9360 0.022 Uiso 1 1 calc R
C20 C 0.8726(4) 0.41373(17) 0.8493(2) 0.0130(8) Uani 1 1 d .
C21 C 0.2714(4) 0.4593(2) 0.8733(2) 0.0236(10) Uani 1 1 d .
H21A H 0.1986 0.4474 0.8395 0.035 Uiso 1 1 calc R
H21B H 0.2419 0.4900 0.9093 0.035 Uiso 1 1 calc R
H21C H 0.3029 0.4243 0.9021 0.035 Uiso 1 1 calc R
C22 C 0.3447(4) 0.55714(18) 0.7540(2) 0.0212(10) Uani 1 1 d .
H22A H 0.4163 0.5753 0.7255 0.032 Uiso 1 1 calc R
H22B H 0.3074 0.5869 0.7888 0.032 Uiso 1 1 calc R
H22C H 0.2772 0.5432 0.7177 0.032 Uiso 1 1 calc R
C23 C 0.5441(4) 0.51829(18) 0.8803(2) 0.0207(9) Uani 1 1 d .
H23A H 0.5820 0.4842 0.9083 0.031 Uiso 1 1 calc R
H23B H 0.5076 0.5468 0.9171 0.031 Uiso 1 1 calc R
H23C H 0.6120 0.5381 0.8505 0.031 Uiso 1 1 calc R
C24 C 1.0202(4) 0.27772(19) 0.6479(3) 0.0232(10) Uani 1 1 d .
H24A H 1.0210 0.2938 0.5954 0.035 Uiso 1 1 calc R
H24B H 1.0860 0.2461 0.6530 0.035 Uiso 1 1 calc R
H24C H 1.0399 0.3098 0.6846 0.035 Uiso 1 1 calc R
C25 C 0.8096(4) 0.18786(18) 0.5909(2) 0.0238(10) Uani 1 1 d .
H25A H 0.7226 0.1715 0.6001 0.036 Uiso 1 1 calc R
H25B H 0.8739 0.1554 0.5925 0.036 Uiso 1 1 calc R
H25C H 0.8107 0.2071 0.5403 0.036 Uiso 1 1 calc R
C26 C 0.8560(4) 0.20575(19) 0.7651(2) 0.0223(10) Uani 1 1 d .
H26A H 0.8764 0.2347 0.8059 0.033 Uiso 1 1 calc R
H26B H 0.9230 0.1745 0.7647 0.033 Uiso 1 1 calc R
H26C H 0.7707 0.1876 0.7746 0.033 Uiso 1 1 calc R
C27 C 0.4285(4) 0.21433(18) 0.7221(2) 0.0194(9) Uani 1 1 d .
H27A H 0.4123 0.2492 0.6891 0.029 Uiso 1 1 calc R
H27B H 0.3591 0.1847 0.7139 0.029 Uiso 1 1 calc R
H27C H 0.5128 0.1965 0.7094 0.029 Uiso 1 1 calc R
C28 C 0.2622(4) 0.2681(2) 0.8518(3) 0.0248(10) Uani 1 1 d .
H28A H 0.2609 0.2794 0.9063 0.037 Uiso 1 1 calc R
H28B H 0.1970 0.2368 0.8420 0.037 Uiso 1 1 calc R
H28C H 0.2419 0.3032 0.8200 0.037 Uiso 1 1 calc R
C29 C 0.4669(4) 0.17152(18) 0.8912(3) 0.0251(10) Uani 1 1 d .
H29A H 0.5515 0.1543 0.8778 0.038 Uiso 1 1 calc R
H29B H 0.3985 0.1414 0.8838 0.038 Uiso 1 1 calc R
H29C H 0.4692 0.1843 0.9452 0.038 Uiso 1 1 calc R
C30 C 0.7578(4) 0.53079(18) 0.6656(2) 0.0217(9) Uani 1 1 d .
H30A H 0.7189 0.5010 0.6309 0.033 Uiso 1 1 calc R
H30B H 0.7977 0.5627 0.6353 0.033 Uiso 1 1 calc R
H30C H 0.6900 0.5478 0.6982 0.033 Uiso 1 1 calc R
C31 C 1.0263(4) 0.4663(2) 0.6659(3) 0.0256(10) Uani 1 1 d .
H31A H 1.0938 0.4477 0.6985 0.038 Uiso 1 1 calc R
H31B H 1.0637 0.5002 0.6382 0.038 Uiso 1 1 calc R
H31C H 0.9927 0.4367 0.6289 0.038 Uiso 1 1 calc R
C32 C 0.9556(4) 0.55174(18) 0.7981(2) 0.0210(9) Uani 1 1 d .
H32A H 0.8846 0.5682 0.8288 0.032 Uiso 1 1 calc R
H32B H 0.9968 0.5841 0.7691 0.032 Uiso 1 1 calc R
H32C H 1.0205 0.5329 0.8323 0.032 Uiso 1 1 calc R

loop_
_atom_site_aniso_label
_atom_site_aniso_U_11
_atom_site_aniso_U_22
_atom_site_aniso_U_33
_atom_site_aniso_U_23
_atom_site_aniso_U_13
_atom_site_aniso_U_12
U1 0.01021(7) 0.00996(7) 0.00939(7) -0.00036(6) -0.00019(5) 0.00106(6)
Fe1 0.0115(3) 0.0156(3) 0.0100(3) -0.0012(2) -0.0005(2) 0.0021(2)
Fe2 0.0107(3) 0.0191(3) 0.0091(3) 0.0009(2) -0.0001(2) 0.0011(2)
Si1 0.0157(6) 0.0151(5) 0.0148(6) -0.0025(4) -0.0002(5) 0.0051(4)
Si2 0.0138(6) 0.0151(5) 0.0132(6) -0.0010(4) 0.0010(4) 0.0047(4)
Si3 0.0139(6) 0.0155(5) 0.0142(6) 0.0011(4) 0.0008(4) -0.0017(4)
Si4 0.0146(6) 0.0123(5) 0.0156(6) 0.0007(4) -0.0019(4) -0.0019(4)
N1 0.0135(17) 0.0153(16) 0.0131(17) -0.0027(13) -0.0015(13) 0.0016(13)
N2 0.0121(17) 0.0144(16) 0.0155(17) 0.0027(13) -0.0006(13) 0.0021(13)
N3 0.0146(18) 0.0156(16) 0.0112(17) 0.0015(13) -0.0023(13) -0.0009(13)
N4 0.0161(18) 0.0147(16) 0.0135(17) 0.0016(13) -0.0049(14) 0.0014(14)
C1 0.014(2) 0.0120(18) 0.016(2) 0.0029(16) 0.0024(16) 0.0054(16)
C2 0.019(2) 0.028(2) 0.014(2) 0.0034(18) -0.0027(17) 0.0114(18)
C3 0.013(2) 0.022(2) 0.022(2) -0.0092(17) -0.0003(17) 0.0023(17)
C4 0.012(2) 0.014(2) 0.020(2) -0.0020(16) 0.0022(15) 0.0018(16)
C5 0.0081(19) 0.0149(19) 0.015(2) 0.0002(16) 0.0010(15) 0.0045(15)
C6 0.016(2) 0.016(2) 0.019(2) -0.0077(17) 0.0026(17) 0.0030(16)
C7 0.019(2) 0.029(2) 0.011(2) -0.0049(17) -0.0019(17) 0.0084(18)
C8 0.023(2) 0.029(2) 0.013(2) 0.0047(17) 0.0044(17) 0.0065(18)
C9 0.017(2) 0.016(2) 0.018(2) -0.0019(16) 0.0033(16) -0.0008(16)
C10 0.012(2) 0.0139(19) 0.012(2) -0.0004(15) 0.0023(15) 0.0011(15)
C11 0.0096(19) 0.018(2) 0.013(2) 0.0006(15) 0.0030(15) 0.0013(15)
C12 0.019(2) 0.027(2) 0.015(2) -0.0036(17) 0.0024(17) -0.0037(18)
C13 0.011(2) 0.031(2) 0.014(2) 0.0069(18) 0.0004(16) 0.0006(17)
C14 0.014(2) 0.0149(19) 0.018(2) 0.0058(16) 0.0027(16) 0.0023(16)
C15 0.011(2) 0.0137(18) 0.0104(19) 0.0034(15) 0.0050(15) -0.0017(15)
C16 0.0109(19) 0.017(2) 0.015(2) 0.0017(16) 0.0020(15) -0.0007(16)
C17 0.0064(19) 0.031(2) 0.020(2) 0.0101(18) -0.0032(16) 0.0011(17)
C18 0.015(2) 0.030(2) 0.015(2) 0.0029(18) -0.0047(17) -0.0110(18)
C19 0.016(2) 0.021(2) 0.017(2) -0.0028(17) -0.0008(17) -0.0015(17)
C20 0.011(2) 0.0149(19) 0.013(2) -0.0006(15) -0.0025(15) -0.0017(15)
C21 0.020(2) 0.032(2) 0.020(2) 0.0002(19) 0.0045(18) 0.0055(19)
C22 0.022(2) 0.019(2) 0.023(2) -0.0032(17) -0.0014(19) 0.0082(18)
C23 0.024(2) 0.018(2) 0.020(2) -0.0030(17) -0.0052(18) 0.0033(18)
C24 0.014(2) 0.030(2) 0.026(2) -0.0047(19) 0.0045(18) 0.0035(18)
C25 0.031(3) 0.017(2) 0.023(2) -0.0068(18) 0.0001(19) 0.0071(19)
C26 0.024(2) 0.020(2) 0.023(2) -0.0002(18) -0.0010(19) 0.0050(18)
C27 0.021(2) 0.016(2) 0.021(2) 0.0027(17) -0.0002(18) -0.0034(17)
C28 0.018(2) 0.033(3) 0.023(2) -0.003(2) 0.0027(18) 0.0006(19)
C29 0.029(3) 0.022(2) 0.025(2) 0.0063(19) -0.0037(19) -0.0064(19)
C30 0.023(2) 0.022(2) 0.020(2) 0.0045(18) -0.0060(18) -0.0029(18)
C31 0.020(2) 0.029(2) 0.028(3) 0.001(2) -0.0005(19) -0.0036(19)
C32 0.022(2) 0.019(2) 0.022(2) -0.0013(18) -0.0040(18) -0.0040(18)

loop_
_atom_type_symbol
_atom_type_description
_atom_type_scat_dispersion_real
_atom_type_scat_dispersion_imag
_atom_type_scat_source
C C 0.0033 0.0016 'International Tables Vol C Tables 4.2.6.8 and 6.1.1.4'
H H 0.0000 0.0000 'International Tables Vol C Tables 4.2.6.8 and 6.1.1.4'
N N 0.0061 0.0033 'International Tables Vol C Tables 4.2.6.8 and 6.1.1.4'
U U -9.6767 9.6646 'International Tables Vol C Tables 4.2.6.8 and 6.1.1.4'
Fe Fe 0.3463 0.8444 'International Tables Vol C Tables 4.2.6.8 and 6.1.1.4'
Si Si 0.0817 0.0704 'International Tables Vol C Tables 4.2.6.8 and 6.1.1.4'

loop_
_geom_angle_atom_site_label_1
_geom_angle_atom_site_label_2
_geom_angle_atom_site_label_3
_geom_angle
N2 U1 N4 100.46(11)
N2 U1 N1 132.38(11)
N4 U1 N1 98.32(11)
N2 U1 N3 97.74(11)
N4 U1 N3 133.61(11)
N1 U1 N3 100.08(11)
N2 U1 Fe2 112.60(8)
N4 U1 Fe2 66.65(8)
N1 U1 Fe2 115.02(8)
N3 U1 Fe2 66.97(8)
N2 U1 Fe1 66.11(8)
N4 U1 Fe1 112.30(8)
N1 U1 Fe1 66.28(8)
N3 U1 Fe1 114.09(8)
Fe2 U1 Fe1 178.314(14)
C2 Fe1 C7 106.95(16)
C2 Fe1 C3 40.32(16)
C7 Fe1 C3 102.09(16)
C2 Fe1 C8 102.16(16)
C7 Fe1 C8 40.32(16)
C3 Fe1 C8 124.71(17)
C2 Fe1 C1 40.46(15)
C7 Fe1 C1 140.42(16)
C3 Fe1 C1 67.88(15)
C8 Fe1 C1 112.65(16)
C2 Fe1 C6 140.20(16)
C7 Fe1 C6 40.35(15)
C3 Fe1 C6 112.37(16)
C8 Fe1 C6 67.88(16)
C1 Fe1 C6 179.21(16)
C2 Fe1 C4 67.30(16)
C7 Fe1 C4 129.59(16)
C3 Fe1 C4 39.94(15)
C8 Fe1 C4 164.41(16)
C1 Fe1 C4 67.43(15)
C6 Fe1 C4 112.24(15)
C2 Fe1 C9 129.90(16)
C7 Fe1 C9 67.32(16)
C3 Fe1 C9 164.59(16)
C8 Fe1 C9 40.08(15)
C1 Fe1 C9 112.56(15)
C6 Fe1 C9 67.42(15)
C4 Fe1 C9 155.39(16)
C2 Fe1 C10 169.15(16)
C7 Fe1 C10 67.32(15)
C3 Fe1 C10 148.11(16)
C8 Fe1 C10 67.38(15)
C1 Fe1 C10 139.40(15)
C6 Fe1 C10 40.11(14)
C4 Fe1 C10 123.53(15)
C9 Fe1 C10 39.86(14)
C2 Fe1 C5 67.20(15)
C7 Fe1 C5 168.86(16)
C3 Fe1 C5 67.18(15)
C8 Fe1 C5 148.35(16)
C1 Fe1 C5 39.92(14)
C6 Fe1 C5 139.38(15)
C4 Fe1 C5 39.89(14)
C9 Fe1 C5 123.80(15)
C10 Fe1 C5 120.01(14)
C2 Fe1 U1 126.47(12)
C7 Fe1 U1 126.58(11)
C3 Fe1 U1 117.81(12)
C8 Fe1 U1 117.48(12)
C1 Fe1 U1 89.40(11)
C6 Fe1 U1 89.83(11)
C4 Fe1 U1 77.94(11)
C9 Fe1 U1 77.45(11)
C10 Fe1 U1 59.94(10)
C5 Fe1 U1 60.08(10)
C12 Fe2 C13 41.04(16)
C12 Fe2 C18 101.41(17)
C13 Fe2 C18 106.20(16)
C12 Fe2 C17 124.47(16)
C13 Fe2 C17 101.53(16)
C18 Fe2 C17 40.35(16)
C12 Fe2 C19 111.38(16)
C13 Fe2 C19 139.48(16)
C18 Fe2 C19 40.35(15)
C17 Fe2 C19 67.99(16)
C12 Fe2 C14 68.13(16)
C13 Fe2 C14 40.12(15)
C18 Fe2 C14 139.56(16)
C17 Fe2 C14 112.24(16)
C19 Fe2 C14 179.51(16)
C12 Fe2 C16 164.63(16)
C13 Fe2 C16 129.63(15)
C18 Fe2 C16 67.54(16)
C17 Fe2 C16 40.27(15)
C19 Fe2 C16 67.69(15)
C14 Fe2 C16 112.78(15)
C12 Fe2 C11 40.37(15)
C13 Fe2 C11 67.81(15)
C18 Fe2 C11 129.98(16)
C17 Fe2 C11 164.70(15)
C19 Fe2 C11 112.41(15)
C14 Fe2 C11 67.25(15)
C16 Fe2 C11 154.96(15)
C12 Fe2 C20 147.03(16)
C13 Fe2 C20 168.90(15)
C18 Fe2 C20 67.29(15)
C17 Fe2 C20 67.60(15)
C19 Fe2 C20 40.00(14)
C14 Fe2 C20 140.47(15)
C16 Fe2 C20 40.19(14)
C11 Fe2 C20 123.28(15)
C12 Fe2 C15 67.55(15)
C13 Fe2 C15 67.31(15)
C18 Fe2 C15 168.73(15)
C17 Fe2 C15 147.93(16)
C19 Fe2 C15 139.99(15)
C14 Fe2 C15 39.95(14)
C16 Fe2 C15 123.73(15)
C11 Fe2 C15 39.65(14)
C20 Fe2 C15 120.58(14)
C12 Fe2 U1 117.93(12)
C13 Fe2 U1 126.74(12)
C18 Fe2 U1 127.06(11)
C17 Fe2 U1 117.60(11)
C19 Fe2 U1 90.42(11)
C14 Fe2 U1 89.85(11)
C16 Fe2 U1 77.36(11)
C11 Fe2 U1 77.60(10)
C20 Fe2 U1 60.34(10)
C15 Fe2 U1 60.25(10)
N1 Si1 C23 108.17(17)
N1 Si1 C21 111.44(18)
C23 Si1 C21 108.39(19)
N1 Si1 C22 111.15(17)
C23 Si1 C22 108.71(19)
C21 Si1 C22 108.90(19)
N2 Si2 C26 109.21(17)
N2 Si2 C25 111.00(18)
C26 Si2 C25 108.19(19)
N2 Si2 C24 110.33(17)
C26 Si2 C24 109.5(2)
C25 Si2 C24 108.5(2)
N3 Si3 C27 107.67(17)
N3 Si3 C29 111.83(18)
C27 Si3 C29 109.68(19)
N3 Si3 C28 111.31(18)
C27 Si3 C28 108.46(19)
C29 Si3 C28 107.8(2)
N4 Si4 C32 111.35(17)
N4 Si4 C30 108.46(17)
C32 Si4 C30 108.44(19)
N4 Si4 C31 110.87(18)
C32 Si4 C31 108.2(2)
C30 Si4 C31 109.5(2)
C5 N1 Si1 120.1(2)
C5 N1 U1 103.4(2)
Si1 N1 U1 136.46(17)
C10 N2 Si2 118.5(3)
C10 N2 U1 103.4(2)
Si2 N2 U1 137.91(18)
C15 N3 Si3 120.9(2)
C15 N3 U1 102.2(2)
Si3 N3 U1 136.91(17)
C20 N4 Si4 118.8(3)
C20 N4 U1 102.8(2)
Si4 N4 U1 138.30(17)
C2 C1 C5 108.2(3)
C2 C1 Fe1 69.1(2)
C5 C1 Fe1 72.6(2)
C2 C1 H1 125.9
C5 C1 H1 125.9
Fe1 C1 H1 125.9
C3 C2 C1 108.4(4)
C3 C2 Fe1 70.1(2)
C1 C2 Fe1 70.4(2)
C3 C2 H2 125.8
C1 C2 H2 125.8
Fe1 C2 H2 125.8
C2 C3 C4 108.3(4)
C2 C3 Fe1 69.6(2)
C4 C3 Fe1 71.4(2)
C2 C3 H3 125.8
C4 C3 H3 125.8
Fe1 C3 H3 125.8
C3 C4 C5 108.4(3)
C3 C4 Fe1 68.7(2)
C5 C4 Fe1 71.7(2)
C3 C4 H4 125.8
C5 C4 H4 125.8
Fe1 C4 H4 125.8
N1 C5 C1 126.9(3)
N1 C5 C4 126.5(3)
C1 C5 C4 106.6(3)
N1 C5 Fe1 128.5(3)
C1 C5 Fe1 67.5(2)
C4 C5 Fe1 68.4(2)
C7 C6 C10 108.1(4)
C7 C6 Fe1 69.1(2)
C10 C6 Fe1 72.1(2)
C7 C6 H6 125.9
C10 C6 H6 125.9
Fe1 C6 H6 125.9
C8 C7 C6 108.7(4)
C8 C7 Fe1 70.2(2)
C6 C7 Fe1 70.6(2)
C8 C7 H7 125.7
C6 C7 H7 125.7
Fe1 C7 H7 125.7
C7 C8 C9 107.9(4)
C7 C8 Fe1 69.5(2)
C9 C8 Fe1 71.1(2)
C7 C8 H8 126.0
C9 C8 H8 126.0
Fe1 C8 H8 126.0
C8 C9 C10 108.6(3)
C8 C9 Fe1 68.8(2)
C10 C9 Fe1 71.5(2)
C8 C9 H9 125.7
C10 C9 H9 125.7
Fe1 C9 H9 125.7
N2 C10 C9 126.9(3)
N2 C10 C6 126.4(3)
C9 C10 C6 106.6(3)
N2 C10 Fe1 128.3(3)
C9 C10 Fe1 68.7(2)
C6 C10 Fe1 67.7(2)
C12 C11 C15 109.0(3)
C12 C11 Fe2 68.4(2)
C15 C11 Fe2 72.2(2)
C12 C11 H11 125.5
C15 C11 H11 125.5
Fe2 C11 H11 125.5
C11 C12 C13 107.5(3)
C11 C12 Fe2 71.2(2)
C13 C12 Fe2 69.8(2)
C11 C12 H12 126.2
C13 C12 H12 126.2
Fe2 C12 H12 126.2
C14 C13 C12 108.0(3)
C14 C13 Fe2 70.7(2)
C12 C13 Fe2 69.1(2)
C14 C13 H13 126.0
C12 C13 H13 126.0
Fe2 C13 H13 126.0
C13 C14 C15 108.9(3)
C13 C14 Fe2 69.1(2)
C15 C14 Fe2 72.3(2)
C13 C14 H14 125.6
C15 C14 H14 125.6
Fe2 C14 H14 125.6
N3 C15 C11 126.7(3)
N3 C15 C14 126.7(3)
C11 C15 C14 106.6(3)
N3 C15 Fe2 128.7(3)
C11 C15 Fe2 68.1(2)
C14 C15 Fe2 67.7(2)
C17 C16 C20 108.3(3)
C17 C16 Fe2 68.8(2)
C20 C16 Fe2 71.5(2)
C17 C16 H16 125.9
C20 C16 H16 125.9
Fe2 C16 H16 125.9
C18 C17 C16 108.0(3)
C18 C17 Fe2 69.8(2)
C16 C17 Fe2 70.9(2)
C18 C17 H17 126.0
C16 C17 H17 126.0
Fe2 C17 H17 126.0
C17 C18 C19 108.7(4)
C17 C18 Fe2 69.8(2)
C19 C18 Fe2 70.5(2)
C17 C18 H18 125.7
C19 C18 H18 125.7
Fe2 C18 H18 125.7
C18 C19 C20 108.2(4)
C18 C19 Fe2 69.1(2)
C20 C19 Fe2 72.0(2)
C18 C19 H19 125.9
C20 C19 H19 125.9
Fe2 C19 H19 125.9
N4 C20 C19 127.6(3)
N4 C20 C16 125.6(3)
C19 C20 C16 106.8(3)
N4 C20 Fe2 128.3(3)
C19 C20 Fe2 68.0(2)
C16 C20 Fe2 68.3(2)
Si1 C21 H21A 109.5
Si1 C21 H21B 109.5
H21A C21 H21B 109.5
Si1 C21 H21C 109.5
H21A C21 H21C 109.5
H21B C21 H21C 109.5
Si1 C22 H22A 109.5
Si1 C22 H22B 109.5
H22A C22 H22B 109.5
Si1 C22 H22C 109.5
H22A C22 H22C 109.5
H22B C22 H22C 109.5
Si1 C23 H23A 109.5
Si1 C23 H23B 109.5
H23A C23 H23B 109.5
Si1 C23 H23C 109.5
H23A C23 H23C 109.5
H23B C23 H23C 109.5
Si2 C24 H24A 109.5
Si2 C24 H24B 109.5
H24A C24 H24B 109.5
Si2 C24 H24C 109.5
H24A C24 H24C 109.5
H24B C24 H24C 109.5
Si2 C25 H25A 109.5
Si2 C25 H25B 109.5
H25A C25 H25B 109.5
Si2 C25 H25C 109.5
H25A C25 H25C 109.5
H25B C25 H25C 109.5
Si2 C26 H26A 109.5
Si2 C26 H26B 109.5
H26A C26 H26B 109.5
Si2 C26 H26C 109.5
H26A C26 H26C 109.5
H26B C26 H26C 109.5
Si3 C27 H27A 109.5
Si3 C27 H27B 109.5
H27A C27 H27B 109.5
Si3 C27 H27C 109.5
H27A C27 H27C 109.5
H27B C27 H27C 109.5
Si3 C28 H28A 109.5
Si3 C28 H28B 109.5
H28A C28 H28B 109.5
Si3 C28 H28C 109.5
H28A C28 H28C 109.5
H28B C28 H28C 109.5
Si3 C29 H29A 109.5
Si3 C29 H29B 109.5
H29A C29 H29B 109.5
Si3 C29 H29C 109.5
H29A C29 H29C 109.5
H29B C29 H29C 109.5
Si4 C30 H30A 109.5
Si4 C30 H30B 109.5
H30A C30 H30B 109.5
Si4 C30 H30C 109.5
H30A C30 H30C 109.5
H30B C30 H30C 109.5
Si4 C31 H31A 109.5
Si4 C31 H31B 109.5
H31A C31 H31B 109.5
Si4 C31 H31C 109.5
H31A C31 H31C 109.5
H31B C31 H31C 109.5
Si4 C32 H32A 109.5
Si4 C32 H32B 109.5
H32A C32 H32B 109.5
Si4 C32 H32C 109.5
H32A C32 H32C 109.5
H32B C32 H32C 109.5

loop_
_geom_bond_atom_site_label_1
_geom_bond_atom_site_label_2
_geom_bond_distance
U1 N2 2.261(3)
U1 N4 2.262(3)
U1 N1 2.267(3)
U1 N3 2.274(3)
U1 Fe2 3.3090(6)
U1 Fe1 3.3431(6)
Fe1 C2 2.040(4)
Fe1 C7 2.041(4)
Fe1 C3 2.045(4)
Fe1 C8 2.051(4)
Fe1 C1 2.057(4)
Fe1 C6 2.060(4)
Fe1 C4 2.081(4)
Fe1 C9 2.082(4)
Fe1 C10 2.119(4)
Fe1 C5 2.124(4)
Fe2 C12 2.036(4)
Fe2 C13 2.045(4)
Fe2 C18 2.045(4)
Fe2 C17 2.045(4)
Fe2 C19 2.064(4)
Fe2 C14 2.066(4)
Fe2 C16 2.072(4)
Fe2 C11 2.073(4)
Fe2 C20 2.116(4)
Fe2 C15 2.127(4)
Si1 N1 1.725(3)
Si1 C23 1.863(4)
Si1 C21 1.871(4)
Si1 C22 1.876(4)
Si2 N2 1.731(3)
Si2 C26 1.859(4)
Si2 C25 1.870(4)
Si2 C24 1.870(4)
Si3 N3 1.720(3)
Si3 C27 1.862(4)
Si3 C29 1.865(4)
Si3 C28 1.868(4)
Si4 N4 1.733(3)
Si4 C32 1.860(4)
Si4 C30 1.861(4)
Si4 C31 1.867(4)
N1 C5 1.408(5)
N2 C10 1.407(5)
N3 C15 1.404(5)
N4 C20 1.404(5)
C1 C2 1.416(5)
C1 C5 1.429(5)
C1 H1 0.9800
C2 C3 1.408(6)
C2 H2 0.9800
C3 C4 1.410(6)
C3 H3 0.9800
C4 C5 1.435(5)
C4 H4 0.9800
C6 C7 1.415(5)
C6 C10 1.434(5)
C6 H6 0.9800
C7 C8 1.410(6)
C7 H7 0.9800
C8 C9 1.416(6)
C8 H8 0.9800
C9 C10 1.433(5)
C9 H9 0.9800
C11 C12 1.418(5)
C11 C15 1.426(5)
C11 H11 0.9800
C12 C13 1.431(6)
C12 H12 0.9800
C13 C14 1.410(5)
C13 H13 0.9800
C14 C15 1.434(5)
C14 H14 0.9800
C16 C17 1.418(5)
C16 C20 1.440(5)
C16 H16 0.9800
C17 C18 1.411(6)
C17 H17 0.9800
C18 C19 1.417(5)
C18 H18 0.9800
C19 C20 1.430(5)
C19 H19 0.9800
C21 H21A 0.9600
C21 H21B 0.9600
C21 H21C 0.9600
C22 H22A 0.9600
C22 H22B 0.9600
C22 H22C 0.9600
C23 H23A 0.9600
C23 H23B 0.9600
C23 H23C 0.9600
C24 H24A 0.9600
C24 H24B 0.9600
C24 H24C 0.9600
C25 H25A 0.9600
C25 H25B 0.9600
C25 H25C 0.9600
C26 H26A 0.9600
C26 H26B 0.9600
C26 H26C 0.9600
C27 H27A 0.9600
C27 H27B 0.9600
C27 H27C 0.9600
C28 H28A 0.9600
C28 H28B 0.9600
C28 H28C 0.9600
C29 H29A 0.9600
C29 H29B 0.9600
C29 H29C 0.9600
C30 H30A 0.9600
C30 H30B 0.9600
C30 H30C 0.9600
C31 H31A 0.9600
C31 H31B 0.9600
C31 H31C 0.9600
C32 H32A 0.9600
C32 H32B 0.9600
C32 H32C 0.9600

loop_
_geom_torsion_atom_site_label_1
_geom_torsion_atom_site_label_2
_geom_torsion_atom_site_label_3
_geom_torsion_atom_site_label_4
_geom_torsion
N2 U1 Fe1 C2 -176.59(17)
N4 U1 Fe1 C2 -84.70(17)
N1 U1 Fe1 C2 4.76(17)
N3 U1 Fe1 C2 95.51(17)
Fe2 U1 Fe1 C2 -136.0(5)
N2 U1 Fe1 C7 3.07(17)
N4 U1 Fe1 C7 94.95(17)
N1 U1 Fe1 C7 -175.59(18)
N3 U1 Fe1 C7 -84.84(18)
Fe2 U1 Fe1 C7 43.6(5)
N2 U1 Fe1 C3 136.41(15)
N4 U1 Fe1 C3 -131.71(15)
N1 U1 Fe1 C3 -42.24(15)
N3 U1 Fe1 C3 48.51(15)
Fe2 U1 Fe1 C3 177(36)
N2 U1 Fe1 C8 -43.76(16)
N4 U1 Fe1 C8 48.12(16)
N1 U1 Fe1 C8 137.58(16)
N3 U1 Fe1 C8 -131.67(16)
Fe2 U1 Fe1 C8 -3.2(5)
N2 U1 Fe1 C1 -159.14(14)
N4 U1 Fe1 C1 -67.25(14)
N1 U1 Fe1 C1 22.21(14)
N3 U1 Fe1 C1 112.96(14)
Fe2 U1 Fe1 C1 -118.6(5)
N2 U1 Fe1 C6 21.03(14)
N4 U1 Fe1 C6 112.91(14)
N1 U1 Fe1 C6 -157.63(14)
N3 U1 Fe1 C6 -66.88(14)
Fe2 U1 Fe1 C6 61.6(5)
N2 U1 Fe1 C4 133.84(13)
N4 U1 Fe1 C4 -134.28(13)
N1 U1 Fe1 C4 -44.82(13)
N3 U1 Fe1 C4 45.93(14)
Fe2 U1 Fe1 C4 174(9)
N2 U1 Fe1 C9 -45.85(14)
N4 U1 Fe1 C9 46.04(14)
N1 U1 Fe1 C9 135.50(14)
N3 U1 Fe1 C9 -133.75(14)
Fe2 U1 Fe1 C9 -5.3(5)
N2 U1 Fe1 C10 -7.09(14)
N4 U1 Fe1 C10 84.80(14)
N1 U1 Fe1 C10 174.26(14)
N3 U1 Fe1 C10 -94.99(14)
Fe2 U1 Fe1 C10 33.5(5)
N2 U1 Fe1 C5 172.37(14)
N4 U1 Fe1 C5 -95.75(15)
N1 U1 Fe1 C5 -6.29(15)
N3 U1 Fe1 C5 84.46(15)
Fe2 U1 Fe1 C5 -147.1(5)
N2 U1 Fe2 C12 -132.35(16)
N4 U1 Fe2 C12 135.68(16)
N1 U1 Fe2 C12 47.26(16)
N3 U1 Fe2 C12 -43.40(16)
Fe1 U1 Fe2 C12 -172.4(5)
N2 U1 Fe2 C13 -84.38(17)
N4 U1 Fe2 C13 -176.35(17)
N1 U1 Fe2 C13 95.23(17)
N3 U1 Fe2 C13 4.57(16)
Fe1 U1 Fe2 C13 -124.5(5)
N2 U1 Fe2 C18 94.74(17)
N4 U1 Fe2 C18 2.77(18)
N1 U1 Fe2 C18 -85.65(18)
N3 U1 Fe2 C18 -176.31(18)
Fe1 U1 Fe2 C18 54.6(5)
N2 U1 Fe2 C17 47.81(16)
N4 U1 Fe2 C17 -44.16(16)
N1 U1 Fe2 C17 -132.58(16)
N3 U1 Fe2 C17 136.76(16)
Fe1 U1 Fe2 C17 7.7(5)
N2 U1 Fe2 C19 113.03(14)
N4 U1 Fe2 C19 21.06(14)
N1 U1 Fe2 C19 -67.36(14)
N3 U1 Fe2 C19 -158.02(14)
Fe1 U1 Fe2 C19 72.9(5)
N2 U1 Fe2 C14 -67.38(14)
N4 U1 Fe2 C14 -159.35(14)
N1 U1 Fe2 C14 112.23(14)
N3 U1 Fe2 C14 21.57(14)
Fe1 U1 Fe2 C14 -107.5(5)
N2 U1 Fe2 C16 46.04(14)
N4 U1 Fe2 C16 -45.94(14)
N1 U1 Fe2 C16 -134.36(14)
N3 U1 Fe2 C16 134.98(14)
Fe1 U1 Fe2 C16 5.9(5)
N2 U1 Fe2 C11 -134.09(13)
N4 U1 Fe2 C11 133.94(13)
N1 U1 Fe2 C11 45.52(14)
N3 U1 Fe2 C11 -45.14(13)
Fe1 U1 Fe2 C11 -174(9)
N2 U1 Fe2 C20 85.39(15)
N4 U1 Fe2 C20 -6.58(15)
N1 U1 Fe2 C20 -95.00(15)
N3 U1 Fe2 C20 174.34(15)
Fe1 U1 Fe2 C20 45.3(5)
N2 U1 Fe2 C15 -95.56(14)
N4 U1 Fe2 C15 172.47(14)
N1 U1 Fe2 C15 84.05(14)
N3 U1 Fe2 C15 -6.61(14)
Fe1 U1 Fe2 C15 -135.7(5)
C23 Si1 N1 C5 -152.1(3)
C21 Si1 N1 C5 88.9(3)
C22 Si1 N1 C5 -32.8(3)
C23 Si1 N1 U1 27.2(3)
C21 Si1 N1 U1 -91.8(3)
C22 Si1 N1 U1 146.5(2)
N2 U1 N1 C5 6.8(3)
N4 U1 N1 C5 119.2(2)
N3 U1 N1 C5 -103.5(2)
Fe2 U1 N1 C5 -172.7(2)
Fe1 U1 N1 C5 8.5(2)
N2 U1 N1 Si1 -172.6(2)
N4 U1 N1 Si1 -60.2(3)
N3 U1 N1 Si1 77.1(3)
Fe2 U1 N1 Si1 7.9(3)
Fe1 U1 N1 Si1 -170.9(3)
C26 Si2 N2 C10 -155.7(3)
C25 Si2 N2 C10 -36.5(3)
C24 Si2 N2 C10 83.8(3)
C26 Si2 N2 U1 30.0(3)
C25 Si2 N2 U1 149.2(2)
C24 Si2 N2 U1 -90.4(3)
N4 U1 N2 C10 -100.4(2)
N1 U1 N2 C10 11.2(3)
N3 U1 N2 C10 122.5(2)
Fe2 U1 N2 C10 -169.3(2)
Fe1 U1 N2 C10 9.52(19)
N4 U1 N2 Si2 74.4(3)
N1 U1 N2 Si2 -174.0(2)
N3 U1 N2 Si2 -62.7(3)
Fe2 U1 N2 Si2 5.5(3)
Fe1 U1 N2 Si2 -175.7(3)
C27 Si3 N3 C15 -154.3(3)
C29 Si3 N3 C15 -33.7(3)
C28 Si3 N3 C15 87.0(3)
C27 Si3 N3 U1 27.4(3)
C29 Si3 N3 U1 148.0(2)
C28 Si3 N3 U1 -91.3(3)
N2 U1 N3 C15 120.2(2)
N4 U1 N3 C15 7.7(3)
N1 U1 N3 C15 -104.1(2)
Fe2 U1 N3 C15 8.91(19)
Fe1 U1 N3 C15 -172.52(19)
N2 U1 N3 Si3 -61.3(3)
N4 U1 N3 Si3 -173.8(2)
N1 U1 N3 Si3 74.4(3)
Fe2 U1 N3 Si3 -172.6(3)
Fe1 U1 N3 Si3 6.0(3)
C32 Si4 N4 C20 -36.1(3)
C30 Si4 N4 C20 -155.4(3)
C31 Si4 N4 C20 84.4(3)
C32 Si4 N4 U1 147.8(3)
C30 Si4 N4 U1 28.5(3)
C31 Si4 N4 U1 -91.7(3)
N2 U1 N4 C20 -101.4(2)
N1 U1 N4 C20 122.6(2)
N3 U1 N4 C20 10.0(3)
Fe2 U1 N4 C20 8.9(2)
Fe1 U1 N4 C20 -169.7(2)
N2 U1 N4 Si4 75.1(3)
N1 U1 N4 Si4 -60.9(3)
N3 U1 N4 Si4 -173.5(2)
Fe2 U1 N4 Si4 -174.6(3)
Fe1 U1 N4 Si4 6.8(3)
C7 Fe1 C1 C2 44.5(4)
C3 Fe1 C1 C2 -37.7(2)
C8 Fe1 C1 C2 82.1(3)
C6 Fe1 C1 C2 -146(12)
C4 Fe1 C1 C2 -81.0(2)
C9 Fe1 C1 C2 125.7(2)
C10 Fe1 C1 C2 163.3(2)
C5 Fe1 C1 C2 -118.1(3)
U1 Fe1 C1 C2 -158.2(2)
C2 Fe1 C1 C5 118.1(3)
C7 Fe1 C1 C5 162.5(2)
C3 Fe1 C1 C5 80.4(2)
C8 Fe1 C1 C5 -159.8(2)
C6 Fe1 C1 C5 -28(12)
C4 Fe1 C1 C5 37.1(2)
C9 Fe1 C1 C5 -116.2(2)
C10 Fe1 C1 C5 -78.7(3)
U1 Fe1 C1 C5 -40.1(2)
C5 C1 C2 C3 -2.4(4)
Fe1 C1 C2 C3 60.0(3)
C5 C1 C2 Fe1 -62.4(3)
C7 Fe1 C2 C3 88.8(3)
C8 Fe1 C2 C3 130.3(2)
C1 Fe1 C2 C3 -119.0(3)
C6 Fe1 C2 C3 60.3(3)
C4 Fe1 C2 C3 -37.7(2)
C9 Fe1 C2 C3 163.1(2)
C10 Fe1 C2 C3 145.4(8)
C5 Fe1 C2 C3 -81.1(2)
U1 Fe1 C2 C3 -91.5(2)
C7 Fe1 C2 C1 -152.2(2)
C3 Fe1 C2 C1 119.0(3)
C8 Fe1 C2 C1 -110.7(2)
C6 Fe1 C2 C1 179.3(2)
C4 Fe1 C2 C1 81.3(2)
C9 Fe1 C2 C1 -77.9(3)
C10 Fe1 C2 C1 -95.6(8)
C5 Fe1 C2 C1 37.9(2)
U1 Fe1 C2 C1 27.5(3)
C1 C2 C3 C4 1.0(4)
Fe1 C2 C3 C4 61.2(3)
C1 C2 C3 Fe1 -60.3(3)
C7 Fe1 C3 C2 -102.0(2)
C8 Fe1 C3 C2 -65.2(3)
C1 Fe1 C3 C2 37.8(2)
C6 Fe1 C3 C2 -143.0(2)
C4 Fe1 C3 C2 118.6(3)
C9 Fe1 C3 C2 -57.0(7)
C10 Fe1 C3 C2 -168.3(3)
C5 Fe1 C3 C2 81.1(2)
U1 Fe1 C3 C2 114.6(2)
C2 Fe1 C3 C4 -118.6(3)
C7 Fe1 C3 C4 139.4(2)
C8 Fe1 C3 C4 176.3(2)
C1 Fe1 C3 C4 -80.8(2)
C6 Fe1 C3 C4 98.4(2)
C9 Fe1 C3 C4 -175.6(5)
C10 Fe1 C3 C4 73.1(4)
C5 Fe1 C3 C4 -37.4(2)
U1 Fe1 C3 C4 -3.9(2)
C2 C3 C4 C5 0.8(4)
Fe1 C3 C4 C5 60.9(3)
C2 C3 C4 Fe1 -60.1(3)
C2 Fe1 C4 C3 38.0(2)
C7 Fe1 C4 C3 -55.7(3)
C8 Fe1 C4 C3 -11.5(7)
C1 Fe1 C4 C3 82.0(2)
C6 Fe1 C4 C3 -98.7(2)
C9 Fe1 C4 C3 177.2(3)
C10 Fe1 C4 C3 -142.7(2)
C5 Fe1 C4 C3 119.1(3)
U1 Fe1 C4 C3 176.5(2)
C2 Fe1 C4 C5 -81.1(2)
C7 Fe1 C4 C5 -174.8(2)
C3 Fe1 C4 C5 -119.1(3)
C8 Fe1 C4 C5 -130.6(6)
C1 Fe1 C4 C5 -37.1(2)
C6 Fe1 C4 C5 142.1(2)
C9 Fe1 C4 C5 58.1(4)
C10 Fe1 C4 C5 98.2(2)
U1 Fe1 C4 C5 57.33(19)
Si1 N1 C5 C1 74.6(4)
U1 N1 C5 C1 -104.9(4)
Si1 N1 C5 C4 -106.0(4)
U1 N1 C5 C4 74.5(4)
Si1 N1 C5 Fe1 163.8(2)
U1 N1 C5 Fe1 -15.7(4)
C2 C1 C5 N1 -177.7(3)
Fe1 C1 C5 N1 122.1(4)
C2 C1 C5 C4 2.9(4)
Fe1 C1 C5 C4 -57.4(3)
C2 C1 C5 Fe1 60.2(3)
C3 C4 C5 N1 178.3(3)
Fe1 C4 C5 N1 -122.7(4)
C3 C4 C5 C1 -2.3(4)
Fe1 C4 C5 C1 56.8(2)
C3 C4 C5 Fe1 -59.1(3)
C2 Fe1 C5 N1 -158.5(4)
C7 Fe1 C5 N1 141.4(7)
C3 Fe1 C5 N1 157.6(4)
C8 Fe1 C5 N1 -82.7(4)
C1 Fe1 C5 N1 -120.1(4)
C6 Fe1 C5 N1 59.4(4)
C4 Fe1 C5 N1 120.1(4)
C9 Fe1 C5 N1 -34.7(4)
C10 Fe1 C5 N1 12.5(4)
U1 Fe1 C5 N1 11.9(3)
C2 Fe1 C5 C1 -38.4(2)
C7 Fe1 C5 C1 -98.5(8)
C3 Fe1 C5 C1 -82.3(2)
C8 Fe1 C5 C1 37.3(4)
C6 Fe1 C5 C1 179.4(2)
C4 Fe1 C5 C1 -119.8(3)
C9 Fe1 C5 C1 85.4(3)
C10 Fe1 C5 C1 132.5(2)
U1 Fe1 C5 C1 132.0(2)
C2 Fe1 C5 C4 81.4(2)
C7 Fe1 C5 C4 21.3(9)
C3 Fe1 C5 C4 37.5(2)
C8 Fe1 C5 C4 157.1(3)
C1 Fe1 C5 C4 119.8(3)
C6 Fe1 C5 C4 -60.8(3)
C9 Fe1 C5 C4 -154.8(2)
C10 Fe1 C5 C4 -107.7(2)
U1 Fe1 C5 C4 -108.2(2)
C2 Fe1 C6 C7 44.8(4)
C3 Fe1 C6 C7 82.3(3)
C8 Fe1 C6 C7 -37.6(2)
C1 Fe1 C6 C7 -170(12)
C4 Fe1 C6 C7 125.6(2)
C9 Fe1 C6 C7 -81.1(3)
C10 Fe1 C6 C7 -118.2(3)
C5 Fe1 C6 C7 162.8(2)
U1 Fe1 C6 C7 -157.5(2)
C2 Fe1 C6 C10 163.1(2)
C7 Fe1 C6 C10 118.2(3)
C3 Fe1 C6 C10 -159.5(2)
C8 Fe1 C6 C10 80.7(2)
C1 Fe1 C6 C10 -51(12)
C4 Fe1 C6 C10 -116.2(2)
C9 Fe1 C6 C10 37.2(2)
C5 Fe1 C6 C10 -79.0(3)
U1 Fe1 C6 C10 -39.3(2)
C10 C6 C7 C8 -1.8(4)
Fe1 C6 C7 C8 60.1(3)
C10 C6 C7 Fe1 -61.9(3)
C2 Fe1 C7 C8 88.9(3)
C3 Fe1 C7 C8 130.4(2)
C1 Fe1 C7 C8 60.6(3)
C6 Fe1 C7 C8 -119.2(3)
C4 Fe1 C7 C8 163.2(2)
C9 Fe1 C7 C8 -37.9(2)
C10 Fe1 C7 C8 -81.3(2)
C5 Fe1 C7 C8 145.6(7)
U1 Fe1 C7 C8 -90.8(2)
C2 Fe1 C7 C6 -151.9(2)
C3 Fe1 C7 C6 -110.4(3)
C8 Fe1 C7 C6 119.2(3)
C1 Fe1 C7 C6 179.8(2)
C4 Fe1 C7 C6 -77.6(3)
C9 Fe1 C7 C6 81.3(3)
C10 Fe1 C7 C6 38.0(2)
C5 Fe1 C7 C6 -95.2(8)
U1 Fe1 C7 C6 28.4(3)
C6 C7 C8 C9 0.8(5)
Fe1 C7 C8 C9 61.1(3)
C6 C7 C8 Fe1 -60.3(3)
C2 Fe1 C8 C7 -101.9(2)
C3 Fe1 C8 C7 -65.0(3)
C1 Fe1 C8 C7 -143.0(2)
C6 Fe1 C8 C7 37.6(2)
C4 Fe1 C8 C7 -56.1(7)
C9 Fe1 C8 C7 118.3(3)
C10 Fe1 C8 C7 81.1(2)
C5 Fe1 C8 C7 -168.0(3)
U1 Fe1 C8 C7 115.2(2)
C2 Fe1 C8 C9 139.7(2)
C7 Fe1 C8 C9 -118.3(3)
C3 Fe1 C8 C9 176.7(2)
C1 Fe1 C8 C9 98.6(2)
C6 Fe1 C8 C9 -80.7(2)
C4 Fe1 C8 C9 -174.4(5)
C10 Fe1 C8 C9 -37.2(2)
C5 Fe1 C8 C9 73.7(4)
U1 Fe1 C8 C9 -3.2(3)
C7 C8 C9 C10 0.6(4)
Fe1 C8 C9 C10 60.6(3)
C7 C8 C9 Fe1 -60.0(3)
C2 Fe1 C9 C8 -55.5(3)
C7 Fe1 C9 C8 38.1(2)
C3 Fe1 C9 C8 -10.4(7)
C1 Fe1 C9 C8 -98.9(2)
C6 Fe1 C9 C8 82.0(3)
C4 Fe1 C9 C8 176.4(3)
C10 Fe1 C9 C8 119.4(3)
C5 Fe1 C9 C8 -142.7(2)
U1 Fe1 C9 C8 177.1(2)
C2 Fe1 C9 C10 -174.9(2)
C7 Fe1 C9 C10 -81.3(2)
C3 Fe1 C9 C10 -129.8(6)
C8 Fe1 C9 C10 -119.4(3)
C1 Fe1 C9 C10 141.7(2)
C6 Fe1 C9 C10 -37.4(2)
C4 Fe1 C9 C10 57.0(4)
C5 Fe1 C9 C10 97.9(2)
U1 Fe1 C9 C10 57.7(2)
Si2 N2 C10 C9 -102.9(4)
U1 N2 C10 C9 73.1(4)
Si2 N2 C10 C6 77.2(4)
U1 N2 C10 C6 -106.8(4)
Si2 N2 C10 Fe1 166.26(19)
U1 N2 C10 Fe1 -17.7(4)
C8 C9 C10 N2 178.4(4)
Fe1 C9 C10 N2 -122.6(4)
C8 C9 C10 C6 -1.7(4)
Fe1 C9 C10 C6 57.2(3)
C8 C9 C10 Fe1 -59.0(3)
C7 C6 C10 N2 -177.9(3)
Fe1 C6 C10 N2 122.1(4)
C7 C6 C10 C9 2.2(4)
Fe1 C6 C10 C9 -57.8(3)
C7 C6 C10 Fe1 60.0(3)
C2 Fe1 C10 N2 142.3(7)
C7 Fe1 C10 N2 -157.8(4)
C3 Fe1 C10 N2 -81.8(4)
C8 Fe1 C10 N2 158.3(4)
C1 Fe1 C10 N2 59.4(4)
C6 Fe1 C10 N2 -119.6(4)
C4 Fe1 C10 N2 -34.3(4)
C9 Fe1 C10 N2 120.9(4)
C5 Fe1 C10 N2 12.8(4)
U1 Fe1 C10 N2 13.4(3)
C2 Fe1 C10 C9 21.4(9)
C7 Fe1 C10 C9 81.3(2)
C3 Fe1 C10 C9 157.3(3)
C8 Fe1 C10 C9 37.4(2)
C1 Fe1 C10 C9 -61.5(3)
C6 Fe1 C10 C9 119.5(3)
C4 Fe1 C10 C9 -155.2(2)
C5 Fe1 C10 C9 -108.1(2)
U1 Fe1 C10 C9 -107.5(2)
C2 Fe1 C10 C6 -98.1(8)
C7 Fe1 C10 C6 -38.2(2)
C3 Fe1 C10 C6 37.8(4)
C8 Fe1 C10 C6 -82.0(2)
C1 Fe1 C10 C6 179.1(2)
C4 Fe1 C10 C6 85.3(3)
C9 Fe1 C10 C6 -119.5(3)
C5 Fe1 C10 C6 132.4(2)
U1 Fe1 C10 C6 133.0(2)
C13 Fe2 C11 C12 38.9(2)
C18 Fe2 C11 C12 -54.0(3)
C17 Fe2 C11 C12 -8.8(7)
C19 Fe2 C11 C12 -97.1(2)
C14 Fe2 C11 C12 82.5(2)
C16 Fe2 C11 C12 177.9(3)
C20 Fe2 C11 C12 -141.0(2)
C15 Fe2 C11 C12 119.7(3)
U1 Fe2 C11 C12 177.6(2)
C12 Fe2 C11 C15 -119.7(3)
C13 Fe2 C11 C15 -80.8(2)
C18 Fe2 C11 C15 -173.7(2)
C17 Fe2 C11 C15 -128.5(6)
C19 Fe2 C11 C15 143.2(2)
C14 Fe2 C11 C15 -37.2(2)
C16 Fe2 C11 C15 58.2(4)
C20 Fe2 C11 C15 99.3(2)
U1 Fe2 C11 C15 57.93(19)
C15 C11 C12 C13 0.3(4)
Fe2 C11 C12 C13 -60.7(3)
C15 C11 C12 Fe2 61.0(3)
C13 Fe2 C12 C11 -117.6(3)
C18 Fe2 C12 C11 140.8(2)
C17 Fe2 C12 C11 177.2(2)
C19 Fe2 C12 C11 99.9(2)
C14 Fe2 C12 C11 -80.1(2)
C16 Fe2 C12 C11 -176.7(5)
C20 Fe2 C12 C11 75.1(4)
C15 Fe2 C12 C11 -36.9(2)
U1 Fe2 C12 C11 -2.6(3)
C18 Fe2 C12 C13 -101.6(2)
C17 Fe2 C12 C13 -65.2(3)
C19 Fe2 C12 C13 -142.5(2)
C14 Fe2 C12 C13 37.5(2)
C16 Fe2 C12 C13 -59.1(7)
C11 Fe2 C12 C13 117.6(3)
C20 Fe2 C12 C13 -167.3(3)
C15 Fe2 C12 C13 80.7(2)
U1 Fe2 C12 C13 115.0(2)
C11 C12 C13 C14 1.3(4)
Fe2 C12 C13 C14 -60.4(3)
C11 C12 C13 Fe2 61.6(3)
C12 Fe2 C13 C14 118.9(3)
C18 Fe2 C13 C14 -152.3(2)
C17 Fe2 C13 C14 -110.9(2)
C19 Fe2 C13 C14 179.6(2)
C16 Fe2 C13 C14 -78.3(3)
C11 Fe2 C13 C14 80.6(2)
C20 Fe2 C13 C14 -99.7(8)
C15 Fe2 C13 C14 37.5(2)
U1 Fe2 C13 C14 27.0(3)
C18 Fe2 C13 C12 88.9(3)
C17 Fe2 C13 C12 130.2(2)
C19 Fe2 C13 C12 60.7(3)
C14 Fe2 C13 C12 -118.9(3)
C16 Fe2 C13 C12 162.8(2)
C11 Fe2 C13 C12 -38.3(2)
C20 Fe2 C13 C12 141.4(7)
C15 Fe2 C13 C12 -81.4(2)
U1 Fe2 C13 C12 -91.9(2)
C12 C13 C14 C15 -2.4(4)
Fe2 C13 C14 C15 -61.7(3)
C12 C13 C14 Fe2 59.4(3)
C12 Fe2 C14 C13 -38.3(2)
C18 Fe2 C14 C13 43.5(3)
C17 Fe2 C14 C13 81.4(3)
C19 Fe2 C14 C13 -36(20)
C16 Fe2 C14 C13 125.1(2)
C11 Fe2 C14 C13 -82.1(2)
C20 Fe2 C14 C13 162.7(2)
C15 Fe2 C14 C13 -119.0(3)
U1 Fe2 C14 C13 -158.7(2)
C12 Fe2 C14 C15 80.7(2)
C13 Fe2 C14 C15 119.0(3)
C18 Fe2 C14 C15 162.5(2)
C17 Fe2 C14 C15 -159.6(2)
C19 Fe2 C14 C15 83(20)
C16 Fe2 C14 C15 -115.9(2)
C11 Fe2 C14 C15 36.9(2)
C20 Fe2 C14 C15 -78.3(3)
U1 Fe2 C14 C15 -39.7(2)
Si3 N3 C15 C11 -105.1(4)
U1 N3 C15 C11 73.6(4)
Si3 N3 C15 C14 75.2(4)
U1 N3 C15 C14 -106.0(4)
Si3 N3 C15 Fe2 164.7(2)
U1 N3 C15 Fe2 -16.5(3)
C12 C11 C15 N3 178.5(3)
Fe2 C11 C15 N3 -122.8(4)
C12 C11 C15 C14 -1.7(4)
Fe2 C11 C15 C14 56.9(2)
C12 C11 C15 Fe2 -58.7(3)
C13 C14 C15 N3 -177.7(3)
Fe2 C14 C15 N3 122.5(4)
C13 C14 C15 C11 2.5(4)
Fe2 C14 C15 C11 -57.2(2)
C13 C14 C15 Fe2 59.7(3)
C12 Fe2 C15 N3 157.8(4)
C13 Fe2 C15 N3 -157.6(4)
C18 Fe2 C15 N3 145.8(7)
C17 Fe2 C15 N3 -82.6(4)
C19 Fe2 C15 N3 60.8(4)
C14 Fe2 C15 N3 -119.9(4)
C16 Fe2 C15 N3 -34.1(4)
C11 Fe2 C15 N3 120.3(4)
C20 Fe2 C15 N3 13.7(4)
U1 Fe2 C15 N3 12.7(3)
C12 Fe2 C15 C11 37.5(2)
C13 Fe2 C15 C11 82.1(2)
C18 Fe2 C15 C11 25.5(9)
C17 Fe2 C15 C11 157.1(3)
C19 Fe2 C15 C11 -59.5(3)
C14 Fe2 C15 C11 119.8(3)
C16 Fe2 C15 C11 -154.4(2)
C20 Fe2 C15 C11 -106.6(2)
U1 Fe2 C15 C11 -107.6(2)
C12 Fe2 C15 C14 -82.3(2)
C13 Fe2 C15 C14 -37.7(2)
C18 Fe2 C15 C14 -94.3(8)
C17 Fe2 C15 C14 37.3(4)
C19 Fe2 C15 C14 -179.2(2)
C16 Fe2 C15 C14 85.9(2)
C11 Fe2 C15 C14 -119.8(3)
C20 Fe2 C15 C14 133.6(2)
U1 Fe2 C15 C14 132.6(2)
C12 Fe2 C16 C17 -7.8(7)
C13 Fe2 C16 C17 -54.8(3)
C18 Fe2 C16 C17 38.0(2)
C19 Fe2 C16 C17 81.8(2)
C14 Fe2 C16 C17 -98.0(3)
C11 Fe2 C16 C17 177.3(3)
C20 Fe2 C16 C17 118.9(3)
C15 Fe2 C16 C17 -142.0(2)
U1 Fe2 C16 C17 177.6(2)
C12 Fe2 C16 C20 -126.8(6)
C13 Fe2 C16 C20 -173.8(2)
C18 Fe2 C16 C20 -80.9(2)
C17 Fe2 C16 C20 -118.9(3)
C19 Fe2 C16 C20 -37.1(2)
C14 Fe2 C16 C20 143.1(2)
C11 Fe2 C16 C20 58.3(4)
C15 Fe2 C16 C20 99.1(2)
U1 Fe2 C16 C20 58.63(19)
C20 C16 C17 C18 0.8(4)
Fe2 C16 C17 C18 -60.2(3)
C20 C16 C17 Fe2 61.0(3)
C12 Fe2 C17 C18 -64.0(3)
C13 Fe2 C17 C18 -101.5(2)
C19 Fe2 C17 C18 37.5(2)
C14 Fe2 C17 C18 -142.1(2)
C16 Fe2 C17 C18 118.5(3)
C11 Fe2 C17 C18 -57.2(7)
C20 Fe2 C17 C18 80.8(2)
C15 Fe2 C17 C18 -166.9(3)
U1 Fe2 C17 C18 115.8(2)
C12 Fe2 C17 C16 177.5(2)
C13 Fe2 C17 C16 140.0(2)
C18 Fe2 C17 C16 -118.5(3)
C19 Fe2 C17 C16 -81.0(2)
C14 Fe2 C17 C16 99.5(2)
C11 Fe2 C17 C16 -175.6(5)
C20 Fe2 C17 C16 -37.7(2)
C15 Fe2 C17 C16 74.6(3)
U1 Fe2 C17 C16 -2.7(3)
C16 C17 C18 C19 0.8(4)
Fe2 C17 C18 C19 -60.1(3)
C16 C17 C18 Fe2 60.9(3)
C12 Fe2 C18 C17 130.9(2)
C13 Fe2 C18 C17 88.8(2)
C19 Fe2 C18 C17 -119.4(3)
C14 Fe2 C18 C17 61.3(3)
C16 Fe2 C18 C17 -38.0(2)
C11 Fe2 C18 C17 163.2(2)
C20 Fe2 C18 C17 -81.6(2)
C15 Fe2 C18 C17 142.2(7)
U1 Fe2 C18 C17 -90.4(2)
C12 Fe2 C18 C19 -109.7(2)
C13 Fe2 C18 C19 -151.7(2)
C17 Fe2 C18 C19 119.4(3)
C14 Fe2 C18 C19 -179.3(2)
C16 Fe2 C18 C19 81.5(2)
C11 Fe2 C18 C19 -77.4(3)
C20 Fe2 C18 C19 37.8(2)
C15 Fe2 C18 C19 -98.4(8)
U1 Fe2 C18 C19 29.0(3)
C17 C18 C19 C20 -2.1(4)
Fe2 C18 C19 C20 -61.7(3)
C17 C18 C19 Fe2 59.6(3)
C12 Fe2 C19 C18 82.4(3)
C13 Fe2 C19 C18 44.4(3)
C17 Fe2 C19 C18 -37.5(2)
C14 Fe2 C19 C18 80(20)
C16 Fe2 C19 C18 -81.1(3)
C11 Fe2 C19 C18 126.0(2)
C20 Fe2 C19 C18 -118.4(3)
C15 Fe2 C19 C18 162.5(2)
U1 Fe2 C19 C18 -157.2(2)
C12 Fe2 C19 C20 -159.2(2)
C13 Fe2 C19 C20 162.8(2)
C18 Fe2 C19 C20 118.4(3)
C17 Fe2 C19 C20 80.9(2)
C14 Fe2 C19 C20 -162(20)
C16 Fe2 C19 C20 37.3(2)
C11 Fe2 C19 C20 -115.6(2)
C15 Fe2 C19 C20 -79.1(3)
U1 Fe2 C19 C20 -38.8(2)
Si4 N4 C20 C19 75.9(5)
U1 N4 C20 C19 -106.7(4)
Si4 N4 C20 C16 -104.5(4)
U1 N4 C20 C16 72.8(4)
Si4 N4 C20 Fe2 166.3(2)
U1 N4 C20 Fe2 -16.4(4)
C18 C19 C20 N4 -177.9(4)
Fe2 C19 C20 N4 122.2(4)
C18 C19 C20 C16 2.5(4)
Fe2 C19 C20 C16 -57.4(3)
C18 C19 C20 Fe2 59.9(3)
C17 C16 C20 N4 178.4(3)
Fe2 C16 C20 N4 -122.4(4)
C17 C16 C20 C19 -2.0(4)
Fe2 C16 C20 C19 57.3(3)
C17 C16 C20 Fe2 -59.3(3)
C12 Fe2 C20 N4 -84.0(4)
C13 Fe2 C20 N4 144.8(7)
C18 Fe2 C20 N4 -159.4(4)
C17 Fe2 C20 N4 156.7(4)
C19 Fe2 C20 N4 -121.3(4)
C14 Fe2 C20 N4 58.4(4)
C16 Fe2 C20 N4 119.0(4)
C11 Fe2 C20 N4 -35.5(4)
C15 Fe2 C20 N4 11.5(4)
U1 Fe2 C20 N4 12.5(3)
C12 Fe2 C20 C19 37.3(4)
C13 Fe2 C20 C19 -93.9(8)
C18 Fe2 C20 C19 -38.1(2)
C17 Fe2 C20 C19 -82.0(3)
C14 Fe2 C20 C19 179.8(2)
C16 Fe2 C20 C19 -119.7(3)
C11 Fe2 C20 C19 85.8(3)
C15 Fe2 C20 C19 132.8(2)
U1 Fe2 C20 C19 133.8(2)
C12 Fe2 C20 C16 157.0(3)
C13 Fe2 C20 C16 25.8(9)
C18 Fe2 C20 C16 81.6(2)
C17 Fe2 C20 C16 37.7(2)
C19 Fe2 C20 C16 119.7(3)
C14 Fe2 C20 C16 -60.5(3)
C11 Fe2 C20 C16 -154.5(2)
C15 Fe2 C20 C16 -107.5(2)
U1 Fe2 C20 C16 -106.5(2)
